data_2021307
loop_
_publ_author_name
'Tan, Xue-Jie'
'Zhao, Qing-Zhe'
'Li, Kun'
'Hu, Yong-Ji'
'Zhang, Jing-Chao'

_publ_section_title
;
 Order and disorder in (<i>E</i>)-[1-(biphenyl-4-yl)ethylidene]hydrazine:
 a structural, spectroscopic and theoretical study
;
_journal_coeditor_code QP3015
_journal_issue 11
_journal_name_full 'Acta Crystallographica Section C'
_journal_page_first
;
;
_journal_paper_doi 10.1107/S2053229618013773
_journal_volume 74
_journal_year 2018
_chemical_formula_moiety 'C14 H14 N2'
_chemical_formula_sum 'C14 H14 N2'
_chemical_formula_weight 210.27
_chemical_melting_point 422.7(4)
_chemical_name_common
;
;
_chemical_name_systematic
;
(<i>E</i>)-[1-(Biphenyl-4-yl)ethylidene]hydrazine
;
_space_group_crystal_system monoclinic
_space_group_IT_number 14
_space_group_name_Hall '-P 2ybc'
_space_group_name_H-M_alt 'P 1 21/c 1'
_symmetry_space_group_name_Hall '-P 2ybc'
_symmetry_space_group_name_H-M 'P 1 21/c 1'
_atom_sites_solution_hydrogens mixed
_atom_sites_solution_primary direct
_atom_sites_solution_secondary difmap
_audit_creation_method SHELXL-2016/6
_cell_angle_alpha 90
_cell_angle_beta 95.719(9)
_cell_angle_gamma 90
_cell_formula_units_Z 4
_cell_length_a 24.8153(19)
_cell_length_b 5.5146(4)
_cell_length_c 8.1513(9)
_cell_measurement_reflns_used 380
_cell_measurement_temperature 298(2)
_cell_measurement_theta_max 26.00
_cell_measurement_theta_min 2.45
_cell_volume 1109.92(17)
_computing_cell_refinement
;
SMART (Bruker, 2000)
;
_computing_data_collection
;
SMART (Bruker, 2000)
;
_computing_data_reduction
;
SAINT (Bruker, 2000)
;
_computing_molecular_graphics
;
SHELXTL (Bruker, 2000) and PLATON (Spek, 2009)
;
_computing_publication_material
;
SHELXL2016 (Sheldrick, 2015b)
;
_computing_structure_refinement
;
SHELXL2016 (Sheldrick, 2015b)
;
_computing_structure_solution
;
SHELXS2016 (Sheldrick, 2015a)
;
_diffrn_ambient_temperature 298(2)
_diffrn_detector_area_resol_mean 10.13
_diffrn_measured_fraction_theta_full 0.999
_diffrn_measured_fraction_theta_max 0.893
_diffrn_measurement_device_type 'Bruker SMART CCD area detector'
_diffrn_measurement_method 'phi and omega scans'
_diffrn_radiation_type MoK\a
_diffrn_radiation_wavelength 0.71073
_diffrn_reflns_av_R_equivalents 0.0399
_diffrn_reflns_av_unetI/netI 0.0547
_diffrn_reflns_limit_h_max 33
_diffrn_reflns_limit_h_min -33
_diffrn_reflns_limit_k_max 6
_diffrn_reflns_limit_k_min -7
_diffrn_reflns_limit_l_max 10
_diffrn_reflns_limit_l_min -7
_diffrn_reflns_number 7644
_diffrn_reflns_theta_full 26.000
_diffrn_reflns_theta_max 28.975
_diffrn_reflns_theta_min 3.300
_diffrn_source 'fine-focus sealed tube'
_exptl_absorpt_coefficient_mu 0.075
_exptl_absorpt_correction_T_max 0.991
_exptl_absorpt_correction_T_min 0.976
_exptl_absorpt_correction_type multi-scan
_exptl_absorpt_process_details
;
(SADABS; Bruker, 2000)
;
_exptl_crystal_colour colorless
_exptl_crystal_density_diffrn 1.258
_exptl_crystal_density_method 'not measured'
_exptl_crystal_description plate
_exptl_crystal_F_000 448
_exptl_crystal_size_max 0.30
_exptl_crystal_size_mid 0.25
_exptl_crystal_size_min 0.06
_refine_diff_density_max 0.194
_refine_diff_density_min -0.174
_refine_ls_extinction_coef 0.058(11)
_refine_ls_extinction_expression Fc^*^=kFc[1+0.001xFc^2^\l^3^/sin(2\q)]^-1/4^
_refine_ls_extinction_method
;
SHELXL2014 (Sheldrick, 2015b)
;
_refine_ls_goodness_of_fit_ref 1.003
_refine_ls_hydrogen_treatment mixed
_refine_ls_matrix_type full
_refine_ls_number_parameters 339
_refine_ls_number_reflns 2643
_refine_ls_number_restraints 0
_refine_ls_restrained_S_all 1.003
_refine_ls_R_factor_all 0.1360
_refine_ls_R_factor_gt 0.0730
_refine_ls_shift/su_max 0.000
_refine_ls_shift/su_mean 0.000
_refine_ls_structure_factor_coef Fsqd
_refine_ls_weighting_details 'w=1/[\s^2^(Fo^2^)+(0.1217P)^2^] where P=(Fo^2^+2Fc^2^)/3'
_refine_ls_weighting_scheme calc
_refine_ls_wR_factor_gt 0.1855
_refine_ls_wR_factor_ref 0.2432
_reflns_number_gt 1328
_reflns_number_total 2643
_reflns_threshold_expression 'I > 2\s(I)'
_cod_data_source_file qp3015sup1.cif
_cod_data_source_block dBEH
_cod_database_code 2021307
_shelx_space_group_comment
;
The symmetry employed for this shelxl refinement is uniquely defined
by the following loop, which should always be used as a source of
symmetry information in preference to the above space-group names.
They are only intended as comments.
;
_shelx_estimated_absorpt_t_min 0.975
_shelx_estimated_absorpt_t_max 0.990

loop_
_space_group_symop_operation_xyz
'x, y, z'
'-x, y+1/2, -z+1/2'
'-x, -y, -z'
'x, -y-1/2, z-1/2'

loop_
_atom_site_type_symbol
_atom_site_label
_atom_site_fract_x
_atom_site_fract_y
_atom_site_fract_z
_atom_site_U_iso_or_equiv
_atom_site_adp_type
_atom_site_calc_flag
_atom_site_occupancy
_atom_site_disorder_assembly
_atom_site_disorder_group
C C1A 0.3306(2) 0.3201(9) 0.5939(6) 0.0939(15) Uani d 0.587(2) A 1
H H1A 0.3071 0.1973 0.6191 0.109(16) Uiso calc 0.587(2) A 1
C C2A 0.3836(2) 0.3115(19) 0.6653(11) 0.053(2) Uani d 0.587(2) A 1
H H2A 0.3957 0.1847 0.7347 0.16(2) Uiso calc 0.587(2) A 1
C C3A 0.41696(19) 0.4930(9) 0.6308(6) 0.0814(13) Uani d 0.587(2) A 1
H H3A 0.4524 0.4955 0.6805 0.12(3) Uiso calc 0.587(2) A 1
C C4A 0.3989(3) 0.6794(11) 0.5201(10) 0.0403(14) Uani d 0.587(2) A 1
H H4A 0.4231 0.7971 0.4915 0.34(8) Uiso calc 0.587(2) A 1
C C5A 0.3474(3) 0.6881(11) 0.4563(8) 0.1256(2) Uani d 0.587(2) A 1
H H5A 0.3348 0.8171 0.3898 0.13(2) Uiso calc 0.587(2) A 1
C C6A 0.3116(5) 0.493(3) 0.492(2) 0.042(3) Uani d 0.587(2) A 1
C C7A 0.2523(2) 0.4981(9) 0.4070(6) 0.0891(14) Uani d 0.587(2) A 1
C C8A 0.2332(4) 0.6777(12) 0.3093(15) 0.045(2) Uani d 0.587(2) A 1
H H8A 0.2553 0.8075 0.2870 0.14(2) Uiso calc 0.587(2) A 1
C C9A 0.1797(2) 0.6680(10) 0.2410(6) 0.0942(15) Uani d 0.587(2) A 1
H H9A 0.1668 0.7978 0.1755 0.14(2) Uiso calc 0.587(2) A 1
C C10A 0.1435(4) 0.4789(19) 0.2625(8) 0.0257(11) Uani d 0.587(2) A 1
C C11A 0.1625(3) 0.3111(11) 0.3787(8) 0.1095(18) Uani d 0.587(2) A 1
H H11A 0.1393 0.1925 0.4118 0.14(2) Uiso calc 0.587(2) A 1
C C12A 0.21717(15) 0.3166(7) 0.4487(6) 0.0325(9) Uani d 0.587(2) A 1
H H12A 0.2297 0.1971 0.5234 0.069(13) Uiso calc 0.587(2) A 1
C C13A 0.08530(18) 0.4874(8) 0.1799(5) 0.0786(12) Uani d 0.587(2) A 1
C C14A 0.0682(7) 0.659(2) 0.0592(16) 0.081(3) Uani d 0.587(2) A 1
H H14A 0.0345 0.7287 0.0841 0.095 Uiso calc 0.587(2) A 1
H H14B 0.0632 0.5807 -0.0466 0.16(2) Uiso calc 0.587(2) A 1
H H14C 0.0950 0.7836 0.0573 0.098 Uiso calc 0.587(2) A 1
N N1A 0.05682(7) 0.3088(3) 0.2274(3) 0.0319(6) Uani d 0.587(2) A 1
N N2A 0.00263(15) 0.3039(9) 0.1401(6) 0.0851(12) Uani d 0.587(2) A 1
C C1B 0.3822(6) 0.340(3) 0.6724(16) 0.069(5) Uani d 0.413(2) A 2
H H1B 0.3578 0.2284 0.7085 0.14(3) Uiso calc 0.413(2) A 2
C C2B 0.4359(3) 0.3351(12) 0.7403(10) 0.088(2) Uani d 0.413(2) A 2
H H2B 0.4473 0.2184 0.8186 0.18(4) Uiso calc 0.413(2) A 2
C C3B 0.4719(2) 0.5008(7) 0.6927(5) 0.0451(12) Uani d 0.413(2) A 2
H H3B 0.5085 0.4907 0.7301 0.13(2) Uiso calc 0.413(2) A 2
C C4B 0.4527(3) 0.6842(11) 0.5873(8) 0.0784(17) Uani d 0.413(2) A 2
H H4B 0.4751 0.8130 0.5650 0.083(18) Uiso calc 0.413(2) A 2
C C5B 0.4051(8) 0.675(3) 0.522(2) 0.103(5) Uani d 0.413(2) A 2
H H5B 0.3947 0.7939 0.4444 0.109 Uiso calc 0.413(2) A 2
C C6B 0.3648(2) 0.5017(10) 0.5554(7) 0.0673(16) Uani d 0.413(2) A 2
C C7B 0.3051(6) 0.517(4) 0.483(3) 0.026(3) Uani d 0.413(2) A 2
C C8B 0.2840(2) 0.6726(8) 0.3711(7) 0.0624(14) Uani d 0.413(2) A 2
H H8B 0.3077 0.7928 0.3425 0.12(2) Uiso calc 0.413(2) A 2
C C9B 0.2321(6) 0.686(3) 0.289(3) 0.072(5) Uani d 0.413(2) A 2
H H9B 0.2215 0.8025 0.2106 0.18(4) Uiso calc 0.413(2) A 2
C C10B 0.1975(2) 0.5039(9) 0.3383(6) 0.0540(13) Uani d 0.413(2) A 2
C C11B 0.2168(9) 0.320(3) 0.436(2) 0.1518(7) Uani d 0.413(2) A 2
H H11B 0.1948 0.1850 0.4465 0.252 Uiso calc 0.413(2) A 2
C C12B 0.2696(2) 0.3231(9) 0.5225(7) 0.0678(15) Uani d 0.413(2) A 2
H H12B 0.2806 0.2062 0.6010 0.22(5) Uiso calc 0.413(2) A 2
C C13B 0.1403(8) 0.528(3) 0.2582(19) 0.060(5) Uani d 0.413(2) A 2
C C14B 0.11061(16) 0.3231(7) 0.3007(6) 0.0457(11) Uani d 0.413(2) A 2
H H14D 0.1102 0.3164 0.4182 0.205 Uiso calc 0.413(2) A 2
H H14E 0.1273 0.1788 0.2632 0.12(2) Uiso calc 0.413(2) A 2
H H14F 0.0741 0.3346 0.2495 0.123 Uiso calc 0.413(2) A 2
N N1B 0.12152(18) 0.6649(7) 0.1208(5) 0.0656(13) Uani d 0.413(2) A 2
N N2B 0.0690(8) 0.727(3) 0.101(2) 0.098(4) Uani d 0.413(2) A 2
H H2M -0.006(2) 0.417(11) 0.068(6) 0.12(2) Uiso d 0.587(2) A 1
H H2N -0.016(2) 0.199(8) 0.171(6) 0.097(18) Uiso d 0.587(2) A 1
H H2O 0.047(3) 0.673(14) 0.174(11) 0.11(3) Uiso d 0.413(2) A 2
H H2P 0.057(3) 0.802(14) 0.013(10) 0.10(3) Uiso d 0.413(2) A 2

loop_
_atom_site_aniso_label
_atom_site_aniso_U_11
_atom_site_aniso_U_22
_atom_site_aniso_U_33
_atom_site_aniso_U_12
_atom_site_aniso_U_13
_atom_site_aniso_U_23
C1A 0.085(3) 0.107(4) 0.088(3) -0.022(3) 0.000(3) 0.029(3)
C2A 0.021(2) 0.060(4) 0.075(5) 0.002(2) -0.007(2) 0.001(3)
C3A 0.064(3) 0.094(3) 0.087(3) 0.007(2) 0.011(2) -0.012(3)
C4A 0.032(2) 0.037(3) 0.050(3) -0.0163(19) -0.005(2) 0.007(2)
C5A 0.107 0.130 0.139 0.008(3) 0.012(4) 0.061(4)
C6A 0.055(7) 0.024(2) 0.051(5) 0.015(3) 0.017(4) -0.003(3)
C7A 0.083(3) 0.084(3) 0.103(4) 0.000(3) 0.023(3) -0.019(3)
C8A 0.056(5) 0.028(2) 0.052(3) 0.004(3) 0.003(3) 0.023(2)
C9A 0.090(3) 0.100(4) 0.091(3) -0.002(3) -0.004(3) 0.009(3)
C10A 0.029(2) 0.019(3) 0.029(2) 0.0075(19) 0.0030(14) 0.0027(14)
C11A 0.107(5) 0.111(4) 0.110(4) -0.011(4) 0.009(4) -0.005(3)
C12A 0.0202(12) 0.0282(14) 0.0471(18) -0.0088(14) -0.0057(15) 0.0236(18)
C13A 0.092(3) 0.082(3) 0.063(3) -0.001(2) 0.008(2) -0.010(2)
C14A 0.087(4) 0.086(6) 0.069(6) -0.007(4) 0.001(4) -0.022(4)
N1A 0.0156(9) 0.0306(11) 0.0472(13) -0.0020(7) -0.0078(8) 0.0054(9)
N2A 0.060(2) 0.084(3) 0.107(3) -0.0024(19) -0.009(2) -0.001(3)
C1B 0.096(9) 0.045(5) 0.074(7) 0.016(4) 0.054(6) 0.022(4)
C2B 0.063(4) 0.076(4) 0.117(5) 0.001(3) -0.029(3) 0.003(4)
C3B 0.028(2) 0.054(3) 0.051(3) -0.0027(16) -0.0084(17) -0.0028(19)
C4B 0.068(4) 0.084(4) 0.082(4) -0.019(3) -0.003(3) 0.009(3)
C5B 0.098(11) 0.131(11) 0.083(10) 0.033(8) 0.026(8) 0.016(8)
C6B 0.065(4) 0.078(4) 0.060(3) -0.015(3) 0.013(3) -0.015(3)
C7B 0.011(2) 0.036(7) 0.032(4) 0.000(4) 0.0003(19) 0.000(4)
C8B 0.048(3) 0.041(3) 0.099(4) -0.001(2) 0.011(3) 0.018(2)
C9B 0.049(6) 0.098(8) 0.066(7) -0.040(5) -0.004(4) 0.018(6)
C10B 0.075(4) 0.045(3) 0.045(3) -0.005(2) 0.019(2) 0.010(2)
C11B 0.159 0.152 0.153 -0.037(12) 0.059(10) -0.032(12)
C12B 0.063(3) 0.059(3) 0.079(4) -0.009(2) -0.006(3) 0.029(3)
C13B 0.051(5) 0.039(8) 0.094(8) 0.019(4) 0.024(4) 0.004(4)
C14B 0.033(2) 0.038(2) 0.067(3) -0.0043(17) 0.0081(19) -0.0040(19)
N1B 0.061(3) 0.066(3) 0.069(3) 0.011(2) 0.006(2) 0.018(2)
N2B 0.092(6) 0.107(10) 0.095(10) 0.005(7) 0.006(7) -0.003(6)

loop_
_atom_type_symbol
_atom_type_description
_atom_type_scat_dispersion_real
_atom_type_scat_dispersion_imag
_atom_type_scat_source
C C 0.0033 0.0016 'International Tables Vol C Tables 4.2.6.8 and 6.1.1.4'
H H 0.0000 0.0000 'International Tables Vol C Tables 4.2.6.8 and 6.1.1.4'
N N 0.0061 0.0033 'International Tables Vol C Tables 4.2.6.8 and 6.1.1.4'

loop_
_geom_angle_atom_site_label_1
_geom_angle_atom_site_label_2
_geom_angle_atom_site_label_3
_geom_angle
C6A C1A C2A 123.6(8)
C6A C1A H1A 118.2
C2A C1A H1A 118.2
C3A C2A C1A 117.7(7)
C3A C2A H2A 121.2
C1A C2A H2A 121.2
C2A C3A C4A 120.8(5)
C2A C3A H3A 119.6
C4A C3A H3A 119.6
C5A C4A C3A 120.5(5)
C5A C4A H4A 119.7
C3A C4A H4A 119.7
C4A C5A C6A 118.6(8)
C4A C5A H5A 120.7
C6A C5A H5A 120.7
C1A C6A C5A 118.6(10)
C1A C6A C7A 123.7(10)
C5A C6A C7A 117.7(12)
C8A C7A C12A 119.2(6)
C8A C7A C6A 123.0(8)
C12A C7A C6A 117.5(7)
C7A C8A C9A 118.8(7)
C7A C8A H8A 120.6
C9A C8A H8A 120.6
C8A C9A C10A 125.3(6)
C8A C9A H9A 117.3
C10A C9A H9A 117.3
C11A C10A C9A 114.1(7)
C11A C10A C13A 124.6(7)
C9A C10A C13A 120.7(7)
C10A C11A C12A 120.8(6)
C10A C11A H11A 119.6
C12A C11A H11A 119.6
C7A C12A C11A 121.0(4)
C7A C12A H12A 119.5
C11A C12A H12A 119.5
N1A C13A C14A 126.0(7)
N1A C13A C10A 111.3(5)
C14A C13A C10A 122.5(8)
C13A C14A H14A 109.5
C13A C14A H14B 109.5
H14A C14A H14B 109.5
C13A C14A H14C 109.5
H14A C14A H14C 109.5
H14B C14A H14C 109.5
C13A N1A N2A 111.9(3)
N1A N2A H2M 118(4)
N1A N2A H2N 113(4)
H2M N2A H2N 129(6)
C2B C1B C6B 121.3(10)
C2B C1B H1B 119.3
C6B C1B H1B 119.3
C3B C2B C1B 120.3(8)
C3B C2B H2B 119.9
C1B C2B H2B 119.9
C2B C3B C4B 118.3(6)
C2B C3B H3B 120.9
C4B C3B H3B 120.9
C3B C4B C5B 119.3(11)
C3B C4B H4B 120.4
C5B C4B H4B 120.4
C6B C5B C4B 126.7(17)
C6B C5B H5B 116.7
C4B C5B H5B 116.7
C5B C6B C1B 113.5(12)
C5B C6B C7B 123.6(12)
C1B C6B C7B 122.4(10)
C8B C7B C12B 115.3(12)
C8B C7B C6B 126.9(11)
C12B C7B C6B 117.2(15)
C7B C8B C9B 130.4(10)
C7B C8B H8B 114.8
C9B C8B H8B 114.8
C8B C9B C10B 113.0(13)
C8B C9B H9B 123.5
C10B C9B H9B 123.5
C11B C10B C9B 121.0(12)
C11B C10B C13B 125.7(12)
C9B C10B C13B 113.1(11)
C10B C11B C12B 122.5(15)
C10B C11B H11B 118.8
C12B C11B H11B 118.8
C11B C12B C7B 116.7(13)
C11B C12B H12B 121.6
C7B C12B H12B 121.6
N1B C13B C14B 119.4(13)
N1B C13B C10B 128.3(13)
C14B C13B C10B 108.5(11)
C13B C14B H14D 109.5
C13B C14B H14E 109.5
H14D C14B H14E 109.5
C13B C14B H14F 109.5
H14D C14B H14F 109.5
H14E C14B H14F 109.5
N2B N1B C13B 118.4(12)
N1B N2B H2O 119(5)
N1B N2B H2P 119(6)
H2O N2B H2P 122(7)

loop_
_geom_bond_atom_site_label_1
_geom_bond_atom_site_label_2
_geom_bond_distance
C1A C6A 1.316(17)
C1A C2A 1.386(9)
C1A H1A 0.9300
C2A C3A 1.347(10)
C2A H2A 0.9300
C3A C4A 1.412(10)
C3A H3A 0.9300
C4A C5A 1.330(10)
C4A H4A 0.9300
C5A C6A 1.446(15)
C5A H5A 0.9300
C6A C7A 1.565(14)
C7A C8A 1.328(11)
C7A C12A 1.392(7)
C8A C9A 1.390(11)
C8A H8A 0.9300
C9A C10A 1.398(12)
C9A H9A 0.9300
C10A C11A 1.373(12)
C10A C13A 1.532(10)
C11A C12A 1.419(8)
C11A H11A 0.9300
C12A H12A 0.9300
C13A N1A 1.294(4)
C13A C14A 1.399(17)
C14A H14A 0.9600
C14A H14B 0.9600
C14A H14C 0.9600
N1A N2A 1.458(4)
N2A H2M 0.87(5)
N2A H2N 0.79(5)
C1B C2B 1.393(15)
C1B C6B 1.346(15)
C1B H1B 0.9300
C2B C3B 1.361(8)
C2B H2B 0.9300
C3B C4B 1.381(8)
C3B H3B 0.9300
C4B C5B 1.247(19)
C4B H4B 0.9300
C5B C6B 1.429(19)
C5B H5B 0.9300
C6B C7B 1.542(17)
C7B C8B 1.32(2)
C7B C12B 1.444(17)
C8B C9B 1.392(18)
C8B H8B 0.9300
C9B C10B 1.403(15)
C9B H9B 0.9300
C10B C11B 1.35(2)
C10B C13B 1.509(18)
C11B C12B 1.43(2)
C11B H11B 0.9300
C12B H12B 0.9300
C13B N1B 1.393(17)
C13B C14B 1.409(18)
C14B H14D 0.9600
C14B H14E 0.9600
C14B H14F 0.9600
N1B N2B 1.34(2)
N2B H2O 0.89(9)
N2B H2P 0.86(8)

loop_
_geom_hbond_atom_site_label_D
_geom_hbond_atom_site_label_H
_geom_hbond_atom_site_label_A
_geom_hbond_site_symmetry_A
_geom_hbond_distance_DH
_geom_hbond_distance_HA
_geom_hbond_distance_DA
_geom_hbond_angle_DHA
N2A H2M N2A 3_565 0.87(5) 2.30(5) 3.139(12) 163(5)
N2A H2N N1A 2_545 0.79(5) 2.56(5) 3.334(6) 168(5)
C14A H14A N2A 2 0.96 2.55 3.255(14) 130.6
C14A H14B N2A 3_565 0.96 1.85 2.280(16) 104.3
C14B H14F N2B . 0.96 2.47 2.89(2) 105.7

_cod_database_fobs_code 2021307
